data_4348877
loop_
_publ_author_name
'Yue, Cheng-Yang'
'Lei, Xiao-Wu'
'Han, Yong-Fang'
'Lu, Xin-Xiu'
'Tian, Ya-Wei'
'Xu, Jing'
'Liu, Xiao-Fan'
'Xu, Xin'

_publ_section_title
;
 Transition-Metal-Complex Cationic Dyes Photosensitive to Two Types of 2D
 Layered Silver Bromides with Visible-Light-Driven Photocatalytic
 Properties.
;
_journal_issue 23
_journal_name_full 'Inorganic chemistry'
_journal_page_first 12193
_journal_page_last 12203
_journal_paper_doi 10.1021/acs.inorgchem.6b01770
_journal_volume 55
_journal_year 2016
_chemical_formula_moiety C60N12H48Co2Ag13Br17
_chemical_formula_sum 'C60 H44 Ag13 Br17 Co2 N12'
_chemical_formula_weight 3811.71
_space_group_IT_number 54
_space_group_name_Hall '-P 2a 2ac'
_space_group_name_H-M_alt 'P c c a'
_symmetry_cell_setting orthorhombic
_symmetry_space_group_name_H-M 'P c c a'
_atom_sites_solution_hydrogens geom
_atom_sites_solution_primary direct
_atom_sites_solution_secondary difmap
_audit_creation_method SHELXL-97
_cell_angle_alpha 90.00
_cell_angle_beta 90.00
_cell_angle_gamma 90.00
_cell_formula_units_Z 4
_cell_length_a 13.5393(9)
_cell_length_b 22.1749(15)
_cell_length_c 28.5403(19)
_cell_measurement_reflns_used 9922
_cell_measurement_temperature 296(2)
_cell_measurement_theta_max 24.29
_cell_measurement_theta_min 2.32
_cell_volume 8568.7(10)
_computing_cell_refinement 'APEX2 Software Suite (Bruker,2005)'
_computing_data_collection 'APEX2 Software Suite (Bruker,2005)'
_computing_data_reduction 'APEX2 Software Suite (Bruker,2005)'
_computing_structure_refinement 'SHELXL-97 (Sheldrick, 2008)'
_computing_structure_solution 'SHELXS-97 (Sheldrick, 2008)'
_diffrn_ambient_temperature 296(2)
_diffrn_measured_fraction_theta_full 0.996
_diffrn_measured_fraction_theta_max 0.996
_diffrn_measurement_device_type 'Bruker SMART CCD area detector'
_diffrn_measurement_method 'phi and omega scans'
_diffrn_radiation_monochromator graphite
_diffrn_radiation_source 'fine-focus sealed tube'
_diffrn_radiation_type MoK\a
_diffrn_radiation_wavelength 0.71073
_diffrn_reflns_av_R_equivalents 0.0632
_diffrn_reflns_av_sigmaI/netI 0.0386
_diffrn_reflns_limit_h_max 17
_diffrn_reflns_limit_h_min -17
_diffrn_reflns_limit_k_max 28
_diffrn_reflns_limit_k_min -28
_diffrn_reflns_limit_l_max 37
_diffrn_reflns_limit_l_min -37
_diffrn_reflns_number 97099
_diffrn_reflns_theta_full 27.62
_diffrn_reflns_theta_max 27.62
_diffrn_reflns_theta_min 1.43
_exptl_absorpt_coefficient_mu 11.243
_exptl_absorpt_correction_T_max 0.7291
_exptl_absorpt_correction_T_min 0.3993
_exptl_absorpt_correction_type multi-scan
_exptl_absorpt_process_details 'SADABS; Bruker, 2000'
_exptl_crystal_colour red
_exptl_crystal_density_diffrn 2.955
_exptl_crystal_density_method 'not measured'
_exptl_crystal_description block
_exptl_crystal_F_000 6992
_exptl_crystal_size_max 0.10
_exptl_crystal_size_mid 0.10
_exptl_crystal_size_min 0.03
_refine_diff_density_max 2.889
_refine_diff_density_min -2.490
_refine_diff_density_rms 0.940
_refine_ls_extinction_coef 0.00029(3)
_refine_ls_extinction_expression Fc^*^=kFc[1+0.001xFc^2^\l^3^/sin(2\q)]^-1/4^
_refine_ls_extinction_method SHELXL
_refine_ls_goodness_of_fit_ref 1.032
_refine_ls_hydrogen_treatment constr
_refine_ls_matrix_type full
_refine_ls_number_parameters 476
_refine_ls_number_reflns 9936
_refine_ls_number_restraints 0
_refine_ls_restrained_S_all 1.032
_refine_ls_R_factor_all 0.1141
_refine_ls_R_factor_gt 0.0600
_refine_ls_shift/su_max 0.007
_refine_ls_shift/su_mean 0.001
_refine_ls_structure_factor_coef Fsqd
_refine_ls_weighting_details 'calc w=1/[\s^2^(Fo^2^)+(0.0980P)^2^+30.2705P] where P=(Fo^2^+2Fc^2^)/3'
_refine_ls_weighting_scheme calc
_refine_ls_wR_factor_gt 0.1572
_refine_ls_wR_factor_ref 0.1893
_reflns_number_gt 5868
_reflns_number_total 9936
_reflns_threshold_expression >2sigma(I)
_cod_data_source_file ic6b01770_si_007.cif
_cod_data_source_block C60N12H48Co2Ag13Br17
_cod_original_sg_symbol_H-M Pcca
_cod_database_code 4348877

loop_
_symmetry_equiv_pos_as_xyz
'x, y, z'
'-x+1/2, -y, z'
'-x, y, -z+1/2'
'x+1/2, -y, -z+1/2'
'-x, -y, -z'
'x-1/2, y, -z'
'x, -y, z-1/2'
'-x-1/2, y, z-1/2'

loop_
_atom_site_label
_atom_site_type_symbol
_atom_site_fract_x
_atom_site_fract_y
_atom_site_fract_z
_atom_site_U_iso_or_equiv
_atom_site_adp_type
_atom_site_occupancy
_atom_site_symmetry_multiplicity
_atom_site_calc_flag
_atom_site_refinement_flags
Ag1 Ag 1.02631(8) 0.07090(5) 0.02418(4) 0.0844(3) Uani 1 1 d .
Ag2 Ag 0.90916(8) 0.37567(5) -0.00911(4) 0.0863(3) Uani 1 1 d .
Ag3 Ag 1.2579(11) 0.0048(7) -0.00409(7) 0.082(3) Uani 0.50 1 d P
Ag4 Ag 1.19479(9) 0.30623(5) -0.00831(5) 0.1005(4) Uani 1 1 d .
Ag5 Ag 0.99105(9) 0.23899(5) 0.00073(4) 0.0919(4) Uani 1 1 d .
Ag6 Ag 1.11347(10) 0.45670(6) -0.00546(4) 0.1097(5) Uani 1 1 d .
Ag7 Ag 0.75764(13) 0.16620(7) 0.00667(5) 0.1440(7) Uani 1 1 d .
Co1 Co 1.0000 0.40852(6) 0.2500 0.0249(3) Uani 1 2 d S
Co2 Co 1.0000 0.08978(6) 0.2500 0.0243(3) Uani 1 2 d S
Br8 Br 0.91965(8) 0.15942(4) 0.05869(3) 0.0536(3) Uani 1 1 d .
Br7 Br 0.93958(8) 0.47114(4) -0.06165(3) 0.0531(3) Uani 1 1 d .
Br6 Br 1.04855(7) 0.34209(4) 0.05241(3) 0.0545(3) Uani 1 1 d .
Br5 Br 1.21469(8) 0.09297(4) 0.05839(3) 0.0501(2) Uani 1 1 d .
Br4 Br 0.75743(8) 0.40750(5) 0.05079(4) 0.0634(3) Uani 1 1 d .
Br3 Br 0.91252(7) -0.02429(4) 0.05711(3) 0.0510(3) Uani 1 1 d .
Br2 Br 0.83698(9) 0.27682(5) -0.05369(4) 0.0664(3) Uani 1 1 d .
Br1 Br 1.12833(10) 0.21894(6) -0.06311(4) 0.0764(4) Uani 1 1 d .
Br9 Br 0.5000 0.25012(6) 0.2500 0.0650(5) Uani 1 2 d S
N6 N 1.0811(4) 0.1522(3) 0.2121(2) 0.0297(14) Uani 1 1 d .
N2 N 0.9148(4) 0.3469(3) 0.2133(2) 0.0311(14) Uani 1 1 d .
N3 N 1.1246(5) 0.4020(3) 0.2072(2) 0.0316(14) Uani 1 1 d .
C11 C 1.1976(5) 0.3663(3) 0.2246(3) 0.0288(16) Uani 1 1 d .
N5 N 1.0538(4) 0.0171(3) 0.2114(2) 0.0308(14) Uani 1 1 d .
N4 N 0.8729(5) 0.0965(3) 0.2096(2) 0.0326(14) Uani 1 1 d .
C16 C 0.8018(5) 0.1325(3) 0.2276(3) 0.0312(16) Uani 1 1 d .
C26 C 1.1736(5) 0.1617(3) 0.2281(3) 0.0301(16) Uani 1 1 d .
C6 C 0.8238(6) 0.3373(3) 0.2307(3) 0.0308(16) Uani 1 1 d .
N1 N 0.9429(4) 0.4804(3) 0.2127(2) 0.0354(15) Uani 1 1 d .
C21 C 1.0266(5) -0.0371(3) 0.2276(3) 0.0291(16) Uani 1 1 d .
C5 C 0.9719(5) 0.5354(3) 0.2285(3) 0.0331(17) Uani 1 1 d .
C14 C 1.2246(7) 0.4200(4) 0.1399(3) 0.048(2) Uani 1 1 d .
H14 H 1.2314 0.4382 0.1107 0.058 Uiso 1 1 calc .
C15 C 1.1396(6) 0.4279(4) 0.1653(3) 0.043(2) Uani 1 1 d .
H15 H 1.0902 0.4523 0.1530 0.051 Uiso 1 1 calc .
C12 C 1.2851(6) 0.3586(4) 0.1999(3) 0.042(2) Uani 1 1 d .
H12 H 1.3350 0.3348 0.2124 0.051 Uiso 1 1 calc .
C7 C 0.7539(6) 0.3043(4) 0.2059(3) 0.0417(19) Uani 1 1 d .
C25 C 1.1018(6) 0.0206(4) 0.1709(3) 0.040(2) Uani 1 1 d .
H25 H 1.1225 0.0583 0.1606 0.048 Uiso 1 1 calc .
C19 C 0.7689(7) 0.0779(4) 0.1432(3) 0.048(2) Uani 1 1 d .
H19 H 0.7598 0.0591 0.1144 0.057 Uiso 1 1 calc .
C29 C 1.1174(7) 0.2112(4) 0.1446(3) 0.045(2) Uani 1 1 d .
H29 H 1.0963 0.2274 0.1163 0.054 Uiso 1 1 calc .
C22 C 1.0465(7) -0.0894(4) 0.2024(3) 0.045(2) Uani 1 1 d .
H22 H 1.0279 -0.1269 0.2141 0.054 Uiso 1 1 calc .
C27 C 1.2397(6) 0.1955(4) 0.2025(3) 0.045(2) Uani 1 1 d .
H27 H 1.3034 0.2015 0.2138 0.054 Uiso 1 1 calc .
C20 C 0.8552(6) 0.0696(4) 0.1684(3) 0.041(2) Uani 1 1 d .
H20 H 0.9032 0.0440 0.1562 0.049 Uiso 1 1 calc .
C28 C 1.2119(7) 0.2205(4) 0.1603(3) 0.047(2) Uani 1 1 d .
H28 H 1.2563 0.2433 0.1429 0.056 Uiso 1 1 calc .
C17 C 0.7136(6) 0.1419(4) 0.2040(3) 0.0409(19) Uani 1 1 d .
H17 H 0.6656 0.1668 0.2170 0.049 Uiso 1 1 calc .
C30 C 1.0551(6) 0.1776(4) 0.1716(3) 0.0395(19) Uani 1 1 d .
H30 H 0.9907 0.1721 0.1612 0.047 Uiso 1 1 calc .
C4 C 0.9521(7) 0.5877(4) 0.2031(3) 0.045(2) Uani 1 1 d .
C8 C 0.7810(7) 0.2801(4) 0.1633(3) 0.048(2) Uani 1 1 d .
H8 H 0.7360 0.2570 0.1465 0.058 Uiso 1 1 calc .
C24 C 1.1226(7) -0.0293(4) 0.1431(3) 0.044(2) Uani 1 1 d .
H24 H 1.1544 -0.0253 0.1144 0.053 Uiso 1 1 calc .
C10 C 0.9393(6) 0.3223(4) 0.1722(3) 0.0375(18) Uani 1 1 d .
H10 H 1.0034 0.3275 0.1611 0.045 Uiso 1 1 calc .
C13 C 1.2988(6) 0.3854(4) 0.1576(3) 0.049(2) Uani 1 1 d .
H13 H 1.3575 0.3803 0.1411 0.058 Uiso 1 1 calc .
C23 C 1.0941(7) -0.0850(4) 0.1599(3) 0.049(2) Uani 1 1 d .
H23 H 1.1071 -0.1196 0.1425 0.059 Uiso 1 1 calc .
C9 C 0.8741(8) 0.2898(4) 0.1456(3) 0.048(2) Uani 1 1 d .
H9 H 0.8922 0.2746 0.1164 0.058 Uiso 1 1 calc .
C1 C 0.8914(6) 0.4780(4) 0.1730(3) 0.041(2) Uani 1 1 d .
H1 H 0.8689 0.4406 0.1630 0.049 Uiso 1 1 calc .
C3 C 0.9000(8) 0.5822(4) 0.1619(4) 0.054(3) Uani 1 1 d .
H3 H 0.8854 0.6166 0.1445 0.065 Uiso 1 1 calc .
C18 C 0.6969(6) 0.1147(4) 0.1617(3) 0.047(2) Uani 1 1 d .
H18 H 0.6379 0.1209 0.1458 0.056 Uiso 1 1 calc .
C2 C 0.8694(7) 0.5272(4) 0.1463(3) 0.047(2) Uani 1 1 d .
H2 H 0.8347 0.5234 0.1183 0.057 Uiso 1 1 calc .

loop_
_atom_site_aniso_label
_atom_site_aniso_U_11
_atom_site_aniso_U_22
_atom_site_aniso_U_33
_atom_site_aniso_U_23
_atom_site_aniso_U_13
_atom_site_aniso_U_12
Ag1 0.0725(6) 0.0892(7) 0.0913(8) -0.0306(6) 0.0227(5) -0.0030(5)
Ag2 0.0956(8) 0.0820(7) 0.0813(7) 0.0132(5) 0.0006(6) 0.0081(6)
Ag3 0.096(4) 0.084(4) 0.0648(10) -0.012(2) 0.019(3) 0.028(3)
Ag4 0.0963(8) 0.1005(8) 0.1046(9) 0.0065(7) 0.0095(7) -0.0090(7)
Ag5 0.0831(7) 0.1183(9) 0.0744(7) 0.0189(6) 0.0137(5) -0.0061(6)
Ag6 0.0995(9) 0.1476(11) 0.0820(8) -0.0390(7) -0.0099(6) 0.0511(8)
Ag7 0.1492(13) 0.1580(13) 0.1247(11) -0.0799(10) -0.0596(10) 0.0365(11)
Co1 0.0218(6) 0.0275(7) 0.0253(7) 0.000 -0.0004(5) 0.000
Co2 0.0224(6) 0.0256(7) 0.0251(7) 0.000 0.0004(5) 0.000
Br8 0.0651(6) 0.0494(5) 0.0462(5) -0.0021(4) -0.0012(5) 0.0047(4)
Br7 0.0587(6) 0.0618(6) 0.0388(5) -0.0002(4) -0.0064(4) 0.0024(4)
Br6 0.0563(6) 0.0608(6) 0.0462(5) 0.0031(4) 0.0002(4) 0.0018(5)
Br5 0.0597(6) 0.0483(5) 0.0424(5) 0.0053(4) -0.0079(4) 0.0033(4)
Br4 0.0610(6) 0.0731(7) 0.0560(6) -0.0214(5) 0.0007(5) 0.0209(5)
Br3 0.0529(5) 0.0626(6) 0.0376(5) -0.0026(4) 0.0085(4) -0.0050(4)
Br2 0.0668(7) 0.0772(7) 0.0551(6) -0.0126(5) -0.0150(5) 0.0059(6)
Br1 0.0733(8) 0.0982(9) 0.0577(7) -0.0076(6) 0.0153(6) 0.0110(7)
Br9 0.0332(7) 0.0340(6) 0.1278(15) 0.000 0.0077(8) 0.000
N6 0.029(3) 0.026(3) 0.035(4) 0.005(3) -0.002(3) 0.001(2)
N2 0.029(3) 0.034(3) 0.030(3) -0.004(3) -0.001(3) -0.002(3)
N3 0.029(3) 0.036(3) 0.030(3) 0.005(3) 0.002(3) -0.003(3)
C11 0.026(4) 0.032(4) 0.028(4) 0.003(3) 0.002(3) -0.004(3)
N5 0.027(3) 0.034(3) 0.032(3) 0.002(3) 0.004(3) 0.001(3)
N4 0.031(3) 0.036(3) 0.031(3) -0.007(3) -0.002(3) -0.002(3)
C16 0.029(4) 0.033(4) 0.032(4) -0.001(3) -0.001(3) -0.003(3)
C26 0.032(4) 0.028(4) 0.030(4) 0.003(3) 0.002(3) 0.001(3)
C6 0.036(4) 0.028(4) 0.028(4) 0.000(3) -0.001(3) 0.002(3)
N1 0.025(3) 0.042(4) 0.040(4) 0.000(3) -0.003(3) 0.001(3)
C21 0.024(4) 0.033(4) 0.030(4) 0.002(3) 0.006(3) 0.004(3)
C5 0.025(4) 0.041(4) 0.033(4) 0.001(3) 0.007(3) 0.000(3)
C14 0.051(6) 0.051(5) 0.042(5) 0.007(4) 0.017(4) -0.005(4)
C15 0.039(5) 0.051(5) 0.038(5) 0.009(4) 0.002(4) -0.002(4)
C12 0.033(4) 0.050(5) 0.043(5) -0.001(4) 0.003(4) 0.009(4)
C7 0.044(5) 0.039(5) 0.042(5) -0.004(4) -0.004(4) -0.004(4)
C25 0.043(5) 0.039(5) 0.039(5) 0.006(4) 0.013(4) 0.006(4)
C19 0.049(5) 0.053(5) 0.041(5) -0.013(4) -0.008(4) -0.011(4)
C29 0.065(6) 0.041(5) 0.029(4) 0.012(4) -0.001(4) -0.002(4)
C22 0.051(5) 0.033(4) 0.050(5) 0.003(4) 0.009(4) -0.001(4)
C27 0.039(5) 0.051(5) 0.046(5) 0.002(4) 0.000(4) -0.009(4)
C20 0.036(4) 0.048(5) 0.039(5) -0.012(4) -0.001(4) -0.006(4)
C28 0.061(6) 0.040(5) 0.039(5) 0.009(4) 0.008(4) -0.015(4)
C17 0.031(4) 0.045(5) 0.046(5) -0.004(4) -0.003(4) 0.005(4)
C30 0.040(5) 0.041(5) 0.037(5) 0.005(4) -0.007(4) 0.003(4)
C4 0.043(5) 0.039(5) 0.051(5) 0.009(4) -0.003(4) 0.007(4)
C8 0.061(6) 0.045(5) 0.039(5) -0.010(4) -0.003(4) -0.012(4)
C24 0.051(5) 0.044(5) 0.037(5) -0.002(4) 0.018(4) 0.014(4)
C10 0.031(4) 0.048(5) 0.033(4) -0.006(4) 0.008(3) -0.001(4)
C13 0.030(4) 0.066(6) 0.050(6) -0.003(5) 0.014(4) -0.001(4)
C23 0.051(5) 0.051(6) 0.045(5) -0.009(4) 0.010(4) 0.010(4)
C9 0.071(6) 0.038(5) 0.036(5) -0.014(4) -0.002(5) 0.000(4)
C1 0.033(4) 0.051(5) 0.039(5) 0.002(4) -0.014(4) 0.001(4)
C3 0.064(6) 0.048(6) 0.051(6) 0.021(4) -0.006(5) 0.015(5)
C18 0.029(4) 0.062(6) 0.049(5) 0.002(4) -0.010(4) 0.000(4)
C2 0.045(5) 0.053(6) 0.043(5) 0.010(4) -0.007(4) 0.007(4)

loop_
_atom_type_symbol
_atom_type_description
_atom_type_scat_dispersion_real
_atom_type_scat_dispersion_imag
_atom_type_scat_source
C C 0.0033 0.0016 'International Tables Vol C Tables 4.2.6.8 and 6.1.1.4'
H H 0.0000 0.0000 'International Tables Vol C Tables 4.2.6.8 and 6.1.1.4'
N N 0.0061 0.0033 'International Tables Vol C Tables 4.2.6.8 and 6.1.1.4'
Co Co 0.3494 0.9721 'International Tables Vol C Tables 4.2.6.8 and 6.1.1.4'
Br Br -0.2901 2.4595 'International Tables Vol C Tables 4.2.6.8 and 6.1.1.4'
Ag Ag -0.8971 1.1015 'International Tables Vol C Tables 4.2.6.8 and 6.1.1.4'

loop_
_geom_angle_atom_site_label_1
_geom_angle_atom_site_label_2
_geom_angle_atom_site_label_3
_geom_angle
_geom_angle_site_symmetry_1
_geom_angle_site_symmetry_3
Br8 Ag1 Br3 141.69(6) . 5_755
Br8 Ag1 Br5 103.97(5) . .
Br3 Ag1 Br5 95.10(4) 5_755 .
Br8 Ag1 Br3 97.81(4) . .
Br3 Ag1 Br3 99.90(4) 5_755 .
Br5 Ag1 Br3 121.67(5) . .
Br7 Ag2 Br6 119.14(5) . .
Br7 Ag2 Br2 116.07(5) . .
Br6 Ag2 Br2 109.61(5) . .
Br7 Ag2 Br4 105.29(5) . .
Br6 Ag2 Br4 100.89(5) . .
Br2 Ag2 Br4 103.20(5) . .
Br7 Ag2 Ag5 138.58(5) . .
Br6 Ag2 Ag5 56.14(4) . .
Br2 Ag2 Ag5 53.75(4) . .
Br4 Ag2 Ag5 116.08(5) . .
Br7 Ag2 Ag6 56.48(4) . .
Br6 Ag2 Ag6 62.67(4) . .
Br2 Ag2 Ag6 139.09(5) . .
Br4 Ag2 Ag6 117.67(5) . .
Ag5 Ag2 Ag6 102.70(4) . .
Br7 Ag2 Ag4 126.57(5) . 6
Br6 Ag2 Ag4 112.82(5) . 6
Br2 Ag2 Ag4 51.82(4) . 6
Br4 Ag2 Ag4 51.44(4) . 6
Ag5 Ag2 Ag4 81.51(4) . 6
Ag6 Ag2 Ag4 168.43(5) . 6
Ag3 Ag3 Br3 113(3) 2_755 6_655
Ag3 Ag3 Br5 111(3) 2_755 .
Br3 Ag3 Br5 135.9(8) 6_655 .
Ag3 Ag3 Br3 62(3) 2_755 5_755
Br3 Ag3 Br3 112.27(10) 6_655 5_755
Br5 Ag3 Br3 93.8(3) . 5_755
Ag3 Ag3 Br5 63(3) 2_755 2_755
Br3 Ag3 Br5 94.0(3) 6_655 2_755
Br5 Ag3 Br5 99.58(9) . 2_755
Br3 Ag3 Br5 124.6(7) 5_755 2_755
Br1 Ag4 Br4 116.85(6) . 6_655
Br1 Ag4 Br2 117.00(6) . 6_655
Br4 Ag4 Br2 105.83(5) 6_655 6_655
Br1 Ag4 Br6 109.83(5) . .
Br4 Ag4 Br6 105.65(5) 6_655 .
Br2 Ag4 Br6 99.82(5) 6_655 .
Br1 Ag4 Ag5 53.39(4) . .
Br4 Ag4 Ag5 135.17(6) 6_655 .
Br2 Ag4 Ag5 117.24(5) 6_655 .
Br6 Ag4 Ag5 56.90(4) . .
Br1 Ag4 Ag7 52.63(5) . 6_655
Br4 Ag4 Ag7 136.76(6) 6_655 6_655
Br2 Ag4 Ag7 64.42(5) 6_655 6_655
Br6 Ag4 Ag7 117.40(5) . 6_655
Ag5 Ag4 Ag7 76.91(5) . 6_655
Br1 Ag4 Ag2 136.42(6) . 6_655
Br4 Ag4 Ag2 53.49(4) 6_655 6_655
Br2 Ag4 Ag2 52.41(4) 6_655 6_655
Br6 Ag4 Ag2 113.63(5) . 6_655
Ag5 Ag4 Ag2 166.68(6) . 6_655
Ag7 Ag4 Ag2 102.35(5) 6_655 6_655
Br8 Ag5 Br1 125.83(6) . .
Br8 Ag5 Br2 106.59(5) . .
Br1 Ag5 Br2 101.35(5) . .
Br8 Ag5 Br6 108.56(5) . .
Br1 Ag5 Br6 107.58(5) . .
Br2 Ag5 Br6 104.97(5) . .
Br8 Ag5 Ag4 134.31(6) . .
Br1 Ag5 Ag4 53.56(4) . .
Br2 Ag5 Ag4 118.50(5) . .
Br6 Ag5 Ag4 54.46(4) . .
Br8 Ag5 Ag2 124.18(5) . .
Br1 Ag5 Ag2 109.79(5) . .
Br2 Ag5 Ag2 53.29(4) . .
Br6 Ag5 Ag2 51.94(3) . .
Ag4 Ag5 Ag2 81.35(4) . .
Br4 Ag6 Br7 147.02(7) 6_655 5_765
Br4 Ag6 Br7 112.76(5) 6_655 .
Br7 Ag6 Br7 96.70(4) 5_765 .
Br4 Ag6 Ag2 112.77(5) 6_655 .
Br7 Ag6 Ag2 97.29(5) 5_765 .
Br7 Ag6 Ag2 49.82(4) . .
Br5 Ag7 Br1 125.19(8) 6 6
Br5 Ag7 Br8 124.30(6) 6 .
Br1 Ag7 Br8 103.36(5) 6 .
Br5 Ag7 Ag4 124.60(6) 6 6
Br1 Ag7 Ag4 52.50(5) 6 6
Br8 Ag7 Ag4 105.37(5) . 6
N1 Co1 N1 79.1(4) 3_755 .
N1 Co1 N2 167.7(2) 3_755 .
N1 Co1 N2 92.3(2) . .
N1 Co1 N2 92.3(2) 3_755 3_755
N1 Co1 N2 167.7(2) . 3_755
N2 Co1 N2 97.4(3) . 3_755
N1 Co1 N3 93.1(2) 3_755 3_755
N1 Co1 N3 93.0(2) . 3_755
N2 Co1 N3 78.4(2) . 3_755
N2 Co1 N3 96.3(2) 3_755 3_755
N1 Co1 N3 93.0(2) 3_755 .
N1 Co1 N3 93.1(2) . .
N2 Co1 N3 96.3(2) . .
N2 Co1 N3 78.4(2) 3_755 .
N3 Co1 N3 172.0(3) 3_755 .
N6 Co2 N6 96.2(3) . 3_755
N6 Co2 N4 78.6(2) . 3_755
N6 Co2 N4 95.8(2) 3_755 3_755
N6 Co2 N4 95.8(2) . .
N6 Co2 N4 78.6(2) 3_755 .
N4 Co2 N4 171.7(3) 3_755 .
N6 Co2 N5 93.2(2) . .
N6 Co2 N5 168.0(2) 3_755 .
N4 Co2 N5 93.4(2) 3_755 .
N4 Co2 N5 93.0(2) . .
N6 Co2 N5 168.0(2) . 3_755
N6 Co2 N5 93.2(2) 3_755 3_755
N4 Co2 N5 93.0(2) 3_755 3_755
N4 Co2 N5 93.4(2) . 3_755
N5 Co2 N5 78.7(3) . 3_755
Ag5 Br8 Ag1 93.67(5) . .
Ag5 Br8 Ag7 85.01(6) . .
Ag1 Br8 Ag7 106.67(5) . .
Ag6 Br7 Ag2 91.85(5) 5_765 .
Ag6 Br7 Ag6 83.30(4) 5_765 .
Ag2 Br7 Ag6 73.70(5) . .
Ag2 Br6 Ag4 100.04(5) . .
Ag2 Br6 Ag5 71.92(4) . .
Ag4 Br6 Ag5 68.64(4) . .
Ag7 Br5 Ag3 86.0(3) 6_655 .
Ag7 Br5 Ag1 93.80(6) 6_655 .
Ag3 Br5 Ag1 80.8(3) . .
Ag7 Br5 Ag3 90.0(3) 6_655 2_755
Ag3 Br5 Ag3 5.7(8) . 2_755
Ag1 Br5 Ag3 76.3(3) . 2_755
Ag6 Br4 Ag4 83.62(5) 6 6
Ag6 Br4 Ag2 111.05(5) 6 .
Ag4 Br4 Ag2 75.07(4) 6 .
Ag3 Br3 Ag1 81.02(15) 6 5_755
Ag3 Br3 Ag1 93.4(4) 6 .
Ag1 Br3 Ag1 80.10(4) 5_755 .
Ag3 Br3 Ag3 5.7(8) 6 5_755
Ag1 Br3 Ag3 81.11(11) 5_755 5_755
Ag1 Br3 Ag3 99.1(4) . 5_755
Ag4 Br2 Ag2 75.77(4) 6 .
Ag4 Br2 Ag5 104.27(5) 6 .
Ag2 Br2 Ag5 72.95(4) . .
Ag5 Br1 Ag4 73.04(5) . .
Ag5 Br1 Ag7 96.89(6) . 6_655
Ag4 Br1 Ag7 74.87(6) . 6_655
C30 N6 C26 118.2(6) . .
C30 N6 Co2 126.5(5) . .
C26 N6 Co2 114.8(5) . .
C10 N2 C6 119.2(6) . .
C10 N2 Co1 125.0(5) . .
C6 N2 Co1 115.3(5) . .
C15 N3 C11 117.6(7) . .
C15 N3 Co1 127.9(5) . .
C11 N3 Co1 114.5(5) . .
N3 C11 C12 120.4(7) . .
N3 C11 C6 115.5(6) . 3_755
C12 C11 C6 124.1(7) . 3_755
C25 N5 C21 119.1(7) . .
C25 N5 Co2 125.9(5) . .
C21 N5 Co2 114.6(5) . .
C20 N4 C16 118.0(7) . .
C20 N4 Co2 127.1(5) . .
C16 N4 Co2 115.0(5) . .
N4 C16 C17 121.2(7) . .
N4 C16 C26 115.3(6) . 3_755
C17 C16 C26 123.5(7) . 3_755
N6 C26 C27 120.6(7) . .
N6 C26 C16 115.8(6) . 3_755
C27 C26 C16 123.6(7) . 3_755
N2 C6 C7 121.3(7) . .
N2 C6 C11 115.8(6) . 3_755
C7 C6 C11 122.8(7) . 3_755
C1 N1 C5 118.0(7) . .
C1 N1 Co1 127.1(6) . .
C5 N1 Co1 114.4(5) . .
N5 C21 C22 121.2(7) . .
N5 C21 C21 115.8(4) . 3_755
C22 C21 C21 123.0(5) . 3_755
N1 C5 C4 121.4(8) . .
N1 C5 C5 115.7(4) . 3_755
C4 C5 C5 122.9(5) . 3_755
C13 C14 C15 119.6(8) . .
C13 C14 H14 120.2 . .
C15 C14 H14 120.2 . .
N3 C15 C14 123.1(8) . .
N3 C15 H15 118.5 . .
C14 C15 H15 118.5 . .
C13 C12 C11 121.0(8) . .
C13 C12 H12 119.5 . .
C11 C12 H12 119.5 . .
C8 C7 C6 118.2(8) . .
N5 C25 C24 123.4(7) . .
N5 C25 H25 118.3 . .
C24 C25 H25 118.3 . .
C18 C19 C20 118.6(8) . .
C18 C19 H19 120.7 . .
C20 C19 H19 120.7 . .
C30 C29 C28 118.3(8) . .
C30 C29 H29 120.9 . .
C28 C29 H29 120.9 . .
C23 C22 C21 119.1(8) . .
C23 C22 H22 120.4 . .
C21 C22 H22 120.4 . .
C26 C27 C28 120.3(8) . .
C26 C27 H27 119.8 . .
C28 C27 H27 119.8 . .
N4 C20 C19 123.1(8) . .
N4 C20 H20 118.4 . .
C19 C20 H20 118.4 . .
C29 C28 C27 118.7(8) . .
C29 C28 H28 120.6 . .
C27 C28 H28 120.6 . .
C18 C17 C16 120.4(8) . .
C18 C17 H17 119.8 . .
C16 C17 H17 119.8 . .
N6 C30 C29 123.9(8) . .
N6 C30 H30 118.0 . .
C29 C30 H30 118.0 . .
C3 C4 C5 117.9(8) . .
C9 C8 C7 120.6(8) . .
C9 C8 H8 119.7 . .
C7 C8 H8 119.7 . .
C23 C24 C25 117.2(8) . .
C23 C24 H24 121.4 . .
C25 C24 H24 121.4 . .
N2 C10 C9 122.8(7) . .
N2 C10 H10 118.6 . .
C9 C10 H10 118.6 . .
C12 C13 C14 118.4(8) . .
C12 C13 H13 120.8 . .
C14 C13 H13 120.8 . .
C22 C23 C24 120.0(8) . .
C22 C23 H23 120.0 . .
C24 C23 H23 120.0 . .
C10 C9 C8 118.0(8) . .
C10 C9 H9 121.0 . .
C8 C9 H9 121.0 . .
N1 C1 C2 124.0(8) . .
N1 C1 H1 118.0 . .
C2 C1 H1 118.0 . .
C2 C3 C4 121.0(8) . .
C2 C3 H3 119.5 . .
C4 C3 H3 119.5 . .
C17 C18 C19 118.8(8) . .
C17 C18 H18 120.6 . .
C19 C18 H18 120.6 . .
C3 C2 C1 117.8(8) . .
C3 C2 H2 121.1 . .
C1 C2 H2 121.1 . .

loop_
_geom_bond_atom_site_label_1
_geom_bond_atom_site_label_2
_geom_bond_distance
_geom_bond_site_symmetry_2
Ag1 Br8 2.6286(14) .
Ag1 Br3 2.6715(13) 5_755
Ag1 Br5 2.7745(15) .
Ag1 Br3 2.7770(14) .
Ag2 Br7 2.6268(14) .
Ag2 Br6 2.6831(15) .
Ag2 Br2 2.7164(16) .
Ag2 Br4 2.7642(15) .
Ag2 Ag5 3.2394(15) .
Ag2 Ag6 3.3002(18) .
Ag2 Ag4 3.3231(17) 6
Ag3 Ag3 0.30(4) 2_755
Ag3 Br3 2.662(10) 6_655
Ag3 Br5 2.710(10) .
Ag3 Br3 2.793(12) 5_755
Ag3 Br5 2.832(12) 2_755
Ag4 Br1 2.6462(18) .
Ag4 Br4 2.6893(16) 6_655
Ag4 Br2 2.6949(18) 6_655
Ag4 Br6 2.7489(16) .
Ag4 Ag5 3.1462(16) .
Ag4 Ag7 3.220(2) 6_655
Ag4 Ag2 3.3231(17) 6_655
Ag5 Br8 2.6047(14) .
Ag5 Br1 2.6405(16) .
Ag5 Br2 2.7326(16) .
Ag5 Br6 2.8299(16) .
Ag6 Br4 2.5813(15) 6_655
Ag6 Br7 2.5972(14) 5_765
Ag6 Br7 2.8666(15) .
Ag7 Br5 2.5343(15) 6
Ag7 Br1 2.651(2) 6
Ag7 Br8 2.6530(17) .
Ag7 Ag4 3.220(2) 6
Co1 N1 2.067(6) 3_755
Co1 N1 2.067(6) .
Co1 N2 2.073(6) .
Co1 N2 2.073(6) 3_755
Co1 N3 2.087(6) 3_755
Co1 N3 2.087(6) .
Co2 N6 2.072(6) .
Co2 N6 2.072(6) 3_755
Co2 N4 2.077(6) 3_755
Co2 N4 2.077(6) .
Co2 N5 2.083(6) .
Co2 N5 2.083(6) 3_755
Br7 Ag6 2.5971(14) 5_765
Br5 Ag7 2.5343(15) 6_655
Br5 Ag3 2.832(12) 2_755
Br4 Ag6 2.5813(15) 6
Br4 Ag4 2.6893(16) 6
Br3 Ag3 2.662(10) 6
Br3 Ag1 2.6714(13) 5_755
Br3 Ag3 2.793(12) 5_755
Br2 Ag4 2.6948(18) 6
Br1 Ag7 2.651(2) 6_655
N6 C30 1.333(10) .
N6 C26 1.349(9) .
N2 C10 1.338(9) .
N2 C6 1.344(9) .
N3 C15 1.342(10) .
N3 C11 1.360(9) .
C11 C12 1.389(11) .
C11 C6 1.457(10) 3_755
N5 C25 1.328(10) .
N5 C21 1.339(9) .
N4 C20 1.341(10) .
N4 C16 1.352(9) .
C16 C17 1.386(11) .
C16 C26 1.459(10) 3_755
C26 C27 1.377(11) .
C26 C16 1.459(10) 3_755
C6 C7 1.391(11) .
C6 C11 1.457(10) 3_755
N1 C1 1.331(10) .
N1 C5 1.358(10) .
C21 C22 1.391(11) .
C21 C21 1.469(14) 3_755
C5 C4 1.394(11) .
C5 C5 1.446(16) 3_755
C14 C13 1.361(13) .
C14 C15 1.372(12) .
C14 H14 0.9300 .
C15 H15 0.9300 .
C12 C13 1.358(12) .
C12 H12 0.9300 .
C7 C8 1.378(12) .
C25 C24 1.390(11) .
C25 H25 0.9300 .
C19 C18 1.377(13) .
C19 C20 1.384(12) .
C19 H19 0.9300 .
C29 C30 1.364(12) .
C29 C28 1.371(13) .
C29 H29 0.9300 .
C22 C23 1.376(13) .
C22 H22 0.9300 .
C27 C28 1.377(12) .
C27 H27 0.9300 .
C20 H20 0.9300 .
C28 H28 0.9300 .
C17 C18 1.368(12) .
C17 H17 0.9300 .
C30 H30 0.9300 .
C4 C3 1.376(13) .
C8 C9 1.375(14) .
C8 H8 0.9300 .
C24 C23 1.381(12) .
C24 H24 0.9300 .
C10 C9 1.369(12) .
C10 H10 0.9300 .
C13 H13 0.9300 .
C23 H23 0.9300 .
C9 H9 0.9300 .
C1 C2 1.364(11) .
C1 H1 0.9300 .
C3 C2 1.364(13) .
C3 H3 0.9300 .
C18 H18 0.9300 .
C2 H2 0.9300 .
